data_2242301
loop_
_publ_author_name
'Rosin, Robert'
'Seichter, Wilhelm'
'Mazik, Monika'

_publ_section_title
;
 Crystal structures of the dioxane hemisolvates of
 <i>N</i>-(7-bromomethyl-1,8-naphthyridin-2-yl)acetamide and
 bis[<i>N</i>-(7-dibromomethyl-1,8-naphthyridin-2-yl)acetamide]
;
_journal_issue 10
_journal_name_full 'Acta Crystallographica Section E'
_journal_page_first 1409
_journal_page_last 1413
_journal_paper_doi 10.1107/S2056989017012208
_journal_volume 73
_journal_year 2017
_chemical_formula_iupac '2C11 H9 Br2 N3 O, 0.5C4 H8 O2'
_chemical_formula_moiety '2(C11 H9 Br2 N3 O), 0.5(C4 H8 O2)'
_chemical_formula_sum 'C24 H22 Br4 N6 O3'
_chemical_formula_weight 762.11
_chemical_name_systematic
;
Bis[<i>N</i>-(7-dibromomethyl-1,8-naphthyridin-2-yl)acetamide] dioxane
hemisolvate
;
_space_group_crystal_system triclinic
_space_group_IT_number 2
_space_group_name_Hall '-P 1'
_space_group_name_H-M_alt 'P -1'
_symmetry_space_group_name_Hall '-P 1'
_symmetry_space_group_name_H-M 'P -1'
_atom_sites_solution_hydrogens mixed
_atom_sites_solution_primary direct
_atom_sites_solution_secondary difmap
_audit_creation_method SHELXL-2013
_cell_angle_alpha 88.777(3)
_cell_angle_beta 81.057(2)
_cell_angle_gamma 64.928(2)
_cell_formula_units_Z 2
_cell_length_a 9.4065(5)
_cell_length_b 9.5271(5)
_cell_length_c 16.6464(10)
_cell_measurement_reflns_used 9921
_cell_measurement_temperature 100(2)
_cell_measurement_theta_max 29.14
_cell_measurement_theta_min 2.36
_cell_volume 1333.15(13)
_computing_cell_refinement
;
SAINT (Bruker, 2014)
;
_computing_data_collection
;
APEX2 (Bruker, 2014)
;
_computing_data_reduction
;
SAINT (Bruker, 2014)
;
_computing_molecular_graphics
;
ORTEP-3 for Windows (Farrugia, 2012)
;
_computing_publication_material
;
SHELXTL (Sheldrick, 2008)
;
_computing_structure_refinement
;
SHELXL2013 (Sheldrick, 2015)
;
_computing_structure_solution
;
SHELXS97 (Sheldrick, 2008)
;
_diffrn_ambient_temperature 100(2)
_diffrn_measured_fraction_theta_full 0.984
_diffrn_measured_fraction_theta_max 0.985
_diffrn_measurement_device_type 'CCD area detector'
_diffrn_measurement_method '\f and \w scans'
_diffrn_radiation_type MoK\a
_diffrn_radiation_wavelength 0.71073
_diffrn_reflns_av_R_equivalents 0.0250
_diffrn_reflns_limit_h_max 11
_diffrn_reflns_limit_h_min -11
_diffrn_reflns_limit_k_max 12
_diffrn_reflns_limit_k_min -12
_diffrn_reflns_limit_l_max 21
_diffrn_reflns_limit_l_min -21
_diffrn_reflns_number 32569
_diffrn_reflns_theta_full 25.242
_diffrn_reflns_theta_max 26.896
_diffrn_reflns_theta_min 2.363
_exptl_absorpt_coefficient_mu 6.077
_exptl_absorpt_correction_T_max 0.6111
_exptl_absorpt_correction_T_min 0.1948
_exptl_absorpt_correction_type multi-scan
_exptl_absorpt_process_details
;
(SADABS; Bruker, 2014)
;
_exptl_crystal_colour colourless
_exptl_crystal_density_diffrn 1.899
_exptl_crystal_description plate
_exptl_crystal_F_000 744
_exptl_crystal_size_max 0.400
_exptl_crystal_size_mid 0.180
_exptl_crystal_size_min 0.090
_refine_diff_density_max 0.922
_refine_diff_density_min -0.795
_refine_ls_extinction_method none
_refine_ls_goodness_of_fit_ref 1.120
_refine_ls_hydrogen_treatment mixed
_refine_ls_matrix_type full
_refine_ls_number_parameters 354
_refine_ls_number_reflns 5659
_refine_ls_number_restraints 6
_refine_ls_restrained_S_all 1.120
_refine_ls_R_factor_all 0.0320
_refine_ls_R_factor_gt 0.0294
_refine_ls_shift/su_max 0.001
_refine_ls_shift/su_mean 0.000
_refine_ls_structure_factor_coef Fsqd
_refine_ls_weighting_details 'w=1/[\s^2^(Fo^2^)+(0.0205P)^2^+4.6947P] where P=(Fo^2^+2Fc^2^)/3'
_refine_ls_weighting_scheme calc
_refine_ls_wR_factor_gt 0.0728
_refine_ls_wR_factor_ref 0.0740
_reflns_number_gt 5247
_reflns_number_total 5659
_reflns_threshold_expression 'I > 2\s(I)'
_cod_data_source_file su5386sup1.cif
_cod_data_source_block II
_cod_database_code 2242301
_shelx_space_group_comment
;
The symmetry employed for this shelxl refinement is uniquely defined
by the following loop, which should always be used as a source of
symmetry information in preference to the above space-group names.
They are only intended as comments.
;
_shelx_estimated_absorpt_t_min 0.195
_shelx_estimated_absorpt_t_max 0.611
_shelxl_version_number .2013

loop_
_space_group_symop_operation_xyz
'x, y, z'
'-x, -y, -z'

loop_
_atom_site_type_symbol
_atom_site_label
_atom_site_fract_x
_atom_site_fract_y
_atom_site_fract_z
_atom_site_U_iso_or_equiv
_atom_site_adp_type
_atom_site_calc_flag
_atom_site_occupancy
_atom_site_disorder_assembly
_atom_site_disorder_group
Br Br1 0.65226(4) -0.27545(4) 0.46303(2) 0.02418(9) Uani d 1 A 1
Br Br2 0.50091(4) -0.43628(4) 0.36111(2) 0.01949(8) Uani d 1 A 1
O O1 -0.1936(3) 0.5684(2) 0.70075(14) 0.0193(5) Uani d 1 A 1
N N1 0.2448(3) -0.0854(3) 0.52469(15) 0.0117(5) Uani d 1 A 1
N N2 0.0579(3) 0.1182(3) 0.60845(15) 0.0122(5) Uani d 1 A 1
N N3 -0.1214(3) 0.3074(3) 0.70039(16) 0.0136(5) Uani d 1 A 1
H H3 -0.125(5) 0.230(3) 0.730(2) 0.032(12) Uiso d 1 B 1
C C1 0.3284(3) -0.1392(3) 0.45189(18) 0.0125(6) Uani d 1 A 1
C C2 0.3087(4) -0.0548(4) 0.38070(18) 0.0149(6) Uani d 1 A 1
H H2 0.3725 -0.1004 0.3299 0.018 Uiso calc 1 A 1
C C3 0.1948(4) 0.0948(4) 0.38720(19) 0.0155(6) Uani d 1 A 1
H H3AA 0.1775 0.1550 0.3404 0.019 Uiso calc 1 A 1
C C4 0.1032(4) 0.1593(3) 0.46373(18) 0.0133(6) Uani d 1 A 1
C C5 -0.0132(4) 0.3143(3) 0.4786(2) 0.0157(6) Uani d 1 A 1
H H5 -0.0388 0.3810 0.4346 0.019 Uiso calc 1 A 1
C C6 -0.0883(4) 0.3676(3) 0.55553(19) 0.0142(6) Uani d 1 A 1
H H6 -0.1660 0.4717 0.5662 0.017 Uiso calc 1 A 1
C C7 -0.0479(3) 0.2642(3) 0.61988(18) 0.0127(6) Uani d 1 A 1
C C8 0.1333(3) 0.0649(3) 0.53149(18) 0.0113(5) Uani d 1 A 1
C C9 0.4604(4) -0.2989(3) 0.45387(18) 0.0139(6) Uani d 1 A 1
H H9 0.4325 -0.3480 0.5039 0.017 Uiso calc 1 A 1
C C10 -0.1954(4) 0.4554(3) 0.73566(19) 0.0146(6) Uani d 1 A 1
C C11 -0.2752(4) 0.4634(4) 0.8217(2) 0.0192(6) Uani d 1 A 1
H H11A -0.1986 0.4466 0.8588 0.029 Uiso calc 1 A 1
H H11B -0.3147 0.3831 0.8283 0.029 Uiso calc 1 A 1
H H11C -0.3644 0.5658 0.8345 0.029 Uiso calc 1 A 1
Br Br1A 0.80621(4) -0.30529(4) 0.21420(2) 0.02498(9) Uani d 1 C 1
Br Br2A 0.76639(5) -0.42214(4) 0.04563(2) 0.03087(10) Uani d 1 C 1
O O1A -0.3475(3) 0.3086(3) 0.21196(14) 0.0213(5) Uani d 1 C 1
N N1A 0.3820(3) -0.1632(3) 0.17991(15) 0.0114(5) Uani d 1 C 1
N N2A 0.1123(3) -0.0240(3) 0.21618(14) 0.0108(5) Uani d 1 C 1
N N3A -0.1546(3) 0.1001(3) 0.26087(16) 0.0131(5) Uani d 1 C 1
H H3A -0.139(4) 0.027(3) 0.2972(17) 0.018(9) Uiso d 1 D 1
C C1A 0.5218(3) -0.1707(3) 0.14603(17) 0.0121(6) Uani d 1 C 1
C C2A 0.5460(4) -0.0467(4) 0.10905(19) 0.0168(6) Uani d 1 C 1
H H2A 0.6490 -0.0594 0.0843 0.020 Uiso calc 1 C 1
C C3A 0.4166(4) 0.0928(4) 0.10975(19) 0.0163(6) Uani d 1 C 1
H H3AB 0.4288 0.1791 0.0856 0.020 Uiso calc 1 C 1
C C4A 0.2652(4) 0.1076(3) 0.14659(18) 0.0123(6) Uani d 1 C 1
C C5A 0.1237(4) 0.2459(3) 0.15230(19) 0.0152(6) Uani d 1 C 1
H H5A 0.1267 0.3378 0.1306 0.018 Uiso calc 1 C 1
C C6A -0.0172(4) 0.2474(3) 0.18892(19) 0.0142(6) Uani d 1 C 1
H H6A -0.1130 0.3399 0.1933 0.017 Uiso calc 1 C 1
C C7A -0.0175(3) 0.1079(3) 0.22022(17) 0.0121(6) Uani d 1 C 1
C C8A 0.2525(3) -0.0247(3) 0.18011(17) 0.0100(5) Uani d 1 C 1
C C9A 0.6575(4) -0.3261(3) 0.15233(18) 0.0149(6) Uani d 1 C 1
H H9A 0.6132 -0.3952 0.1817 0.018 Uiso calc 1 C 1
C C10A -0.3099(4) 0.1975(3) 0.25486(18) 0.0137(6) Uani d 1 C 1
C C11A -0.4289(4) 0.1510(4) 0.30498(19) 0.0166(6) Uani d 1 C 1
H H11D -0.5366 0.2314 0.3038 0.025 Uiso calc 1 C 1
H H11E -0.4088 0.1389 0.3613 0.025 Uiso calc 1 C 1
H H11F -0.4190 0.0524 0.2825 0.025 Uiso calc 1 C 1
O O1B 0.1348(3) 0.0280(3) 1.00203(17) 0.0237(7) Uani d 0.890(5) E 1
C C1B 0.0015(15) 0.1333(9) 0.9682(7) 0.0242(16) Uani d 0.890(5) E 1
H H1B1 0.0192 0.1083 0.9090 0.029 Uiso calc 0.890(5) E 1
H H1B2 -0.0083 0.2401 0.9755 0.029 Uiso calc 0.890(5) E 1
C C2B 0.150(2) -0.1267(10) 0.9930(6) 0.0223(10) Uani d 0.890(5) E 1
H H2B1 0.2389 -0.1990 1.0191 0.027 Uiso calc 0.890(5) E 1
H H2B2 0.1721 -0.1587 0.9345 0.027 Uiso calc 0.890(5) E 1
O O1BA 0.099(3) -0.003(3) 0.9249(13) 0.0237(7) Uani d 0.110(5) E 2
C C1BA -0.008(13) 0.147(8) 0.960(7) 0.0242(16) Uani d 0.110(5) E 2
H H1B3 -0.0491 0.2215 0.9175 0.029 Uiso calc 0.110(5) E 2
H H1B4 0.0424 0.1879 0.9953 0.029 Uiso calc 0.110(5) E 2
C C2BA 0.146(18) -0.107(10) 0.988(5) 0.0223(10) Uani d 0.110(5) E 2
H H2B3 0.1887 -0.0616 1.0262 0.027 Uiso calc 0.110(5) E 2
H H2B4 0.2343 -0.2048 0.9640 0.027 Uiso calc 0.110(5) E 2

loop_
_atom_site_aniso_label
_atom_site_aniso_U_11
_atom_site_aniso_U_22
_atom_site_aniso_U_33
_atom_site_aniso_U_12
_atom_site_aniso_U_13
_atom_site_aniso_U_23
Br1 0.01616(16) 0.02553(18) 0.03175(19) -0.00758(13) -0.01019(13) 0.00084(14)
Br2 0.02109(16) 0.01804(16) 0.01863(16) -0.00768(12) -0.00289(12) -0.00092(12)
O1 0.0206(12) 0.0118(10) 0.0266(12) -0.0073(9) -0.0054(9) 0.0013(9)
N1 0.0120(12) 0.0130(12) 0.0119(12) -0.0066(10) -0.0036(9) 0.0025(9)
N2 0.0119(12) 0.0109(12) 0.0149(12) -0.0055(10) -0.0034(10) 0.0026(9)
N3 0.0124(12) 0.0104(12) 0.0162(13) -0.0033(10) -0.0022(10) 0.0022(10)
C1 0.0118(14) 0.0133(14) 0.0137(14) -0.0062(11) -0.0040(11) 0.0020(11)
C2 0.0164(15) 0.0185(15) 0.0107(14) -0.0078(12) -0.0037(11) 0.0013(11)
C3 0.0195(15) 0.0183(15) 0.0139(14) -0.0111(13) -0.0083(12) 0.0051(12)
C4 0.0149(14) 0.0133(14) 0.0157(15) -0.0088(12) -0.0059(11) 0.0026(11)
C5 0.0167(15) 0.0129(14) 0.0205(16) -0.0079(12) -0.0073(12) 0.0054(12)
C6 0.0137(14) 0.0102(13) 0.0195(15) -0.0050(11) -0.0059(12) 0.0035(11)
C7 0.0115(14) 0.0119(14) 0.0168(15) -0.0069(11) -0.0026(11) 0.0019(11)
C8 0.0109(13) 0.0115(13) 0.0138(14) -0.0065(11) -0.0038(11) 0.0028(11)
C9 0.0139(14) 0.0137(14) 0.0127(14) -0.0043(12) -0.0030(11) 0.0003(11)
C10 0.0102(14) 0.0121(14) 0.0207(16) -0.0032(11) -0.0049(11) -0.0011(12)
C11 0.0179(16) 0.0149(15) 0.0231(17) -0.0059(12) -0.0014(13) -0.0025(12)
Br1A 0.01866(17) 0.02336(17) 0.03252(19) -0.00674(13) -0.01008(14) 0.00544(14)
Br2A 0.0356(2) 0.02085(17) 0.01875(17) 0.00176(15) 0.00427(14) -0.00107(13)
O1A 0.0134(11) 0.0211(12) 0.0242(12) -0.0023(9) -0.0046(9) 0.0091(10)
N1A 0.0120(12) 0.0110(11) 0.0096(11) -0.0032(10) -0.0016(9) 0.0005(9)
N2A 0.0104(12) 0.0127(12) 0.0089(11) -0.0043(10) -0.0022(9) 0.0010(9)
N3A 0.0105(12) 0.0112(12) 0.0149(13) -0.0019(10) -0.0028(10) 0.0043(9)
C1A 0.0115(14) 0.0122(14) 0.0101(13) -0.0024(11) -0.0022(11) -0.0005(10)
C2A 0.0136(15) 0.0181(15) 0.0175(15) -0.0068(12) 0.0010(12) 0.0014(12)
C3A 0.0182(15) 0.0141(14) 0.0176(15) -0.0082(12) -0.0021(12) 0.0032(12)
C4A 0.0142(14) 0.0123(14) 0.0109(13) -0.0055(11) -0.0035(11) 0.0000(11)
C5A 0.0177(15) 0.0122(14) 0.0162(15) -0.0064(12) -0.0041(12) 0.0034(11)
C6A 0.0142(14) 0.0087(13) 0.0178(15) -0.0026(11) -0.0044(12) -0.0003(11)
C7A 0.0126(14) 0.0125(14) 0.0104(13) -0.0041(11) -0.0036(11) 0.0002(11)
C8A 0.0111(13) 0.0102(13) 0.0079(13) -0.0033(11) -0.0027(10) -0.0011(10)
C9A 0.0124(14) 0.0149(14) 0.0142(14) -0.0036(12) 0.0006(11) -0.0001(11)
C10A 0.0114(14) 0.0149(14) 0.0112(14) -0.0019(11) -0.0019(11) -0.0023(11)
C11A 0.0116(14) 0.0181(15) 0.0182(15) -0.0048(12) -0.0018(12) 0.0008(12)
O1B 0.0220(14) 0.0322(15) 0.0239(15) -0.0181(12) -0.0031(11) -0.0030(11)
C1B 0.034(3) 0.025(2) 0.019(4) -0.0170(18) -0.007(2) 0.004(2)
C2B 0.0226(19) 0.023(4) 0.021(2) -0.008(3) -0.0051(17) -0.0025(18)
O1BA 0.0220(14) 0.0322(15) 0.0239(15) -0.0181(12) -0.0031(11) -0.0030(11)
C1BA 0.034(3) 0.025(2) 0.019(4) -0.0170(18) -0.007(2) 0.004(2)
C2BA 0.0226(19) 0.023(4) 0.021(2) -0.008(3) -0.0051(17) -0.0025(18)

loop_
_atom_type_symbol
_atom_type_description
_atom_type_scat_dispersion_real
_atom_type_scat_dispersion_imag
_atom_type_scat_source
C C 0.0033 0.0016 'International Tables Vol C Tables 4.2.6.8 and 6.1.1.4'
H H 0.0000 0.0000 'International Tables Vol C Tables 4.2.6.8 and 6.1.1.4'
N N 0.0061 0.0033 'International Tables Vol C Tables 4.2.6.8 and 6.1.1.4'
O O 0.0106 0.0060 'International Tables Vol C Tables 4.2.6.8 and 6.1.1.4'
Br Br -0.2901 2.4595 'International Tables Vol C Tables 4.2.6.8 and 6.1.1.4'

loop_
_geom_angle_atom_site_label_1
_geom_angle_atom_site_label_2
_geom_angle_atom_site_label_3
_geom_angle_site_symmetry_1
_geom_angle_site_symmetry_3
_geom_angle
C1 N1 C8 . . 117.0(3)
C7 N2 C8 . . 118.1(3)
C10 N3 C7 . . 126.9(3)
C10 N3 H3 . . 118(3)
C7 N3 H3 . . 115(3)
N1 C1 C2 . . 125.1(3)
N1 C1 C9 . . 112.1(3)
C2 C1 C9 . . 122.5(3)
C3 C2 C1 . . 117.9(3)
C3 C2 H2 . . 121.1
C1 C2 H2 . . 121.1
C2 C3 C4 . . 119.6(3)
C2 C3 H3AA . . 120.2
C4 C3 H3AA . . 120.2
C3 C4 C5 . . 124.7(3)
C3 C4 C8 . . 118.0(3)
C5 C4 C8 . . 117.2(3)
C6 C5 C4 . . 120.0(3)
C6 C5 H5 . . 120.0
C4 C5 H5 . . 120.0
C5 C6 C7 . . 118.5(3)
C5 C6 H6 . . 120.7
C7 C6 H6 . . 120.7
N2 C7 N3 . . 114.0(3)
N2 C7 C6 . . 123.3(3)
N3 C7 C6 . . 122.6(3)
N2 C8 N1 . . 114.9(3)
N2 C8 C4 . . 122.7(3)
N1 C8 C4 . . 122.3(3)
C1 C9 Br2 . . 115.1(2)
C1 C9 Br1 . . 107.8(2)
Br2 C9 Br1 . . 109.38(15)
C1 C9 H9 . . 108.1
Br2 C9 H9 . . 108.1
Br1 C9 H9 . . 108.1
O1 C10 N3 . . 123.2(3)
O1 C10 C11 . . 123.3(3)
N3 C10 C11 . . 113.5(3)
C10 C11 H11A . . 109.5
C10 C11 H11B . . 109.5
H11A C11 H11B . . 109.5
C10 C11 H11C . . 109.5
H11A C11 H11C . . 109.5
H11B C11 H11C . . 109.5
C1A N1A C8A . . 117.6(3)
C7A N2A C8A . . 117.9(3)
C10A N3A C7A . . 127.5(3)
C10A N3A H3A . . 117(2)
C7A N3A H3A . . 115(2)
N1A C1A C2A . . 124.6(3)
N1A C1A C9A . . 113.4(3)
C2A C1A C9A . . 122.1(3)
C3A C2A C1A . . 118.0(3)
C3A C2A H2A . . 121.0
C1A C2A H2A . . 121.0
C2A C3A C4A . . 119.6(3)
C2A C3A H3AB . . 120.2
C4A C3A H3AB . . 120.2
C3A C4A C8A . . 118.1(3)
C3A C4A C5A . . 124.7(3)
C8A C4A C5A . . 117.1(3)
C6A C5A C4A . . 120.0(3)
C6A C5A H5A . . 120.0
C4A C5A H5A . . 120.0
C5A C6A C7A . . 118.5(3)
C5A C6A H6A . . 120.7
C7A C6A H6A . . 120.7
N2A C7A N3A . . 114.2(3)
N2A C7A C6A . . 123.4(3)
N3A C7A C6A . . 122.4(3)
N2A C8A N1A . . 114.9(3)
N2A C8A C4A . . 123.1(3)
N1A C8A C4A . . 122.0(3)
C1A C9A Br1A . . 110.6(2)
C1A C9A Br2A . . 111.2(2)
Br1A C9A Br2A . . 110.01(15)
C1A C9A H9A . . 108.3
Br1A C9A H9A . . 108.3
Br2A C9A H9A . . 108.3
O1A C10A N3A . . 123.5(3)
O1A C10A C11A . . 123.1(3)
N3A C10A C11A . . 113.4(3)
C10A C11A H11D . . 109.5
C10A C11A H11E . . 109.5
H11D C11A H11E . . 109.5
C10A C11A H11F . . 109.5
H11D C11A H11F . . 109.5
H11E C11A H11F . . 109.5
C1B O1B C2B . . 110.0(8)
O1B C1B C2B . 2_557 112.0(10)
O1B C1B H1B1 . . 109.2
C2B C1B H1B1 2_557 . 109.2
O1B C1B H1B2 . . 109.2
C2B C1B H1B2 2_557 . 109.2
H1B1 C1B H1B2 . . 107.9
O1B C2B C1B . 2_557 109.4(10)
O1B C2B H2B1 . . 109.8
C1B C2B H2B1 2_557 . 109.8
O1B C2B H2B2 . . 109.8
C1B C2B H2B2 2_557 . 109.8
H2B1 C2B H2B2 . . 108.2
C1BA O1BA C2BA . . 109(8)
O1BA C1BA C2BA . 2_557 100(9)
O1BA C1BA H1B3 . . 111.8
C2BA C1BA H1B3 2_557 . 111.8
O1BA C1BA H1B4 . . 111.8
C2BA C1BA H1B4 2_557 . 111.8
H1B3 C1BA H1B4 . . 109.5
O1BA C2BA C1BA . 2_557 116(9)
O1BA C2BA H2B3 . . 108.4
C1BA C2BA H2B3 2_557 . 108.4
O1BA C2BA H2B4 . . 108.3
C1BA C2BA H2B4 2_557 . 108.3
H2B3 C2BA H2B4 . . 107.4

loop_
_geom_bond_atom_site_label_1
_geom_bond_atom_site_label_2
_geom_bond_site_symmetry_2
_geom_bond_distance
Br1 C9 . 1.939(3)
Br2 C9 . 1.929(3)
O1 C10 . 1.218(4)
N1 C1 . 1.318(4)
N1 C8 . 1.364(4)
N2 C7 . 1.320(4)
N2 C8 . 1.357(4)
N3 C10 . 1.376(4)
N3 C7 . 1.392(4)
N3 H3 . 0.890(10)
C1 C2 . 1.410(4)
C1 C9 . 1.506(4)
C2 C3 . 1.366(4)
C2 H2 . 0.9500
C3 C4 . 1.409(4)
C3 H3AA . 0.9500
C4 C5 . 1.415(4)
C4 C8 . 1.415(4)
C5 C6 . 1.357(5)
C5 H5 . 0.9500
C6 C7 . 1.423(4)
C6 H6 . 0.9500
C9 H9 . 1.0000
C10 C11 . 1.498(5)
C11 H11A . 0.9800
C11 H11B . 0.9800
C11 H11C . 0.9800
Br1A C9A . 1.936(3)
Br2A C9A . 1.937(3)
O1A C10A . 1.218(4)
N1A C1A . 1.321(4)
N1A C8A . 1.364(4)
N2A C7A . 1.324(4)
N2A C8A . 1.359(4)
N3A C10A . 1.377(4)
N3A C7A . 1.391(4)
N3A H3A . 0.892(10)
C1A C2A . 1.407(4)
C1A C9A . 1.505(4)
C2A C3A . 1.368(4)
C2A H2A . 0.9500
C3A C4A . 1.410(4)
C3A H3AB . 0.9500
C4A C8A . 1.411(4)
C4A C5A . 1.413(4)
C5A C6A . 1.364(4)
C5A H5A . 0.9500
C6A C7A . 1.418(4)
C6A H6A . 0.9500
C9A H9A . 1.0000
C10A C11A . 1.504(4)
C11A H11D . 0.9800
C11A H11E . 0.9800
C11A H11F . 0.9800
O1B C1B . 1.423(8)
O1B C2B . 1.430(8)
C1B C2B 2_557 1.49(2)
C1B H1B1 . 0.9900
C1B H1B2 . 0.9900
C2B C1B 2_557 1.49(2)
C2B H2B1 . 0.9900
C2B H2B2 . 0.9900
O1BA C1BA . 1.419(10)
O1BA C2BA . 1.420(10)
C1BA C2BA 2_557 1.6(2)
C1BA H1B3 . 0.9900
C1BA H1B4 . 0.9900
C2BA C1BA 2_557 1.6(2)
C2BA H2B3 . 0.9900
C2BA H2B4 . 0.9900

loop_
_geom_hbond_atom_site_label_D
_geom_hbond_atom_site_label_H
_geom_hbond_atom_site_label_A
_geom_hbond_site_symmetry_A
_geom_hbond_distance_DH
_geom_hbond_distance_HA
_geom_hbond_distance_DA
_geom_hbond_angle_DHA
C6 H6 O1 . 0.95 2.37 2.886(4) 113
C6A H6A O1A . 0.95 2.32 2.871(5) 116
N3 H3 N2A 2_556 0.89(3) 2.10(3) 2.985(4) 171(4)
N3A H3A N2 2_556 0.89(3) 2.09(3) 2.950(4) 163(3)
C2 H2 N1A . 0.95 2.56 3.397(4) 147
C2A H2A O1B 2_656 0.95 2.42 3.344(5) 163
C11 H11B N1A 2_556 0.98 2.44 3.411(5) 169
C11A H11D O1 2_466 0.98 2.46 3.437(5) 179
C11A H11E N1 2_556 0.98 2.54 3.459(4) 156
C3 H3AA Cg4 1_555 0.95 2.82 3.548(3) 134
C2BA H2B3 Cg4 1_556 0.99 2.96 3.82(9) 145
C9 Br1 Cg1 2_656 1.939(3) 3.6195(14) 5.270(4) 141.03(8)
C9 Br1 Cg2 2_656 1.939(3) 3.3171(15) 5.247(4) 172.98(9)

loop_
_geom_torsion_atom_site_label_1
_geom_torsion_atom_site_label_2
_geom_torsion_atom_site_label_3
_geom_torsion_atom_site_label_4
_geom_torsion_site_symmetry_4
_geom_torsion
C8 N1 C1 C2 . -1.6(4)
C8 N1 C1 C9 . 173.1(2)
N1 C1 C2 C3 . 0.4(5)
C9 C1 C2 C3 . -173.8(3)
C1 C2 C3 C4 . 0.5(4)
C2 C3 C4 C5 . 177.3(3)
C2 C3 C4 C8 . -0.1(4)
C3 C4 C5 C6 . -176.0(3)
C8 C4 C5 C6 . 1.4(4)
C4 C5 C6 C7 . -0.5(4)
C8 N2 C7 N3 . 178.7(3)
C8 N2 C7 C6 . 0.9(4)
C10 N3 C7 N2 . 157.9(3)
C10 N3 C7 C6 . -24.3(5)
C5 C6 C7 N2 . -0.8(5)
C5 C6 C7 N3 . -178.3(3)
C7 N2 C8 N1 . 177.8(3)
C7 N2 C8 C4 . 0.1(4)
C1 N1 C8 N2 . -175.7(3)
C1 N1 C8 C4 . 2.0(4)
C3 C4 C8 N2 . 176.4(3)
C5 C4 C8 N2 . -1.2(4)
C3 C4 C8 N1 . -1.2(4)
C5 C4 C8 N1 . -178.8(3)
N1 C1 C9 Br2 . 143.1(2)
C2 C1 C9 Br2 . -42.1(4)
N1 C1 C9 Br1 . -94.6(3)
C2 C1 C9 Br1 . 80.3(3)
C7 N3 C10 O1 . -6.4(5)
C7 N3 C10 C11 . 174.9(3)
C8A N1A C1A C2A . -1.1(4)
C8A N1A C1A C9A . 177.4(2)
N1A C1A C2A C3A . 1.6(5)
C9A C1A C2A C3A . -176.7(3)
C1A C2A C3A C4A . -0.3(5)
C2A C3A C4A C8A . -1.4(4)
C2A C3A C4A C5A . 178.9(3)
C3A C4A C5A C6A . 179.6(3)
C8A C4A C5A C6A . -0.1(4)
C4A C5A C6A C7A . -0.3(4)
C8A N2A C7A N3A . -177.6(2)
C8A N2A C7A C6A . 0.0(4)
C10A N3A C7A N2A . -159.0(3)
C10A N3A C7A C6A . 23.4(5)
C5A C6A C7A N2A . 0.4(5)
C5A C6A C7A N3A . 177.8(3)
C7A N2A C8A N1A . 178.3(2)
C7A N2A C8A C4A . -0.5(4)
C1A N1A C8A N2A . -179.7(3)
C1A N1A C8A C4A . -0.8(4)
C3A C4A C8A N2A . -179.2(3)
C5A C4A C8A N2A . 0.5(4)
C3A C4A C8A N1A . 2.0(4)
C5A C4A C8A N1A . -178.2(3)
N1A C1A C9A Br1A . -118.3(2)
C2A C1A C9A Br1A . 60.3(3)
N1A C1A C9A Br2A . 119.2(2)
C2A C1A C9A Br2A . -62.3(3)
C7A N3A C10A O1A . -1.1(5)
C7A N3A C10A C11A . 177.5(3)
C2B O1B C1B C2B 2_557 58.1(11)
C1B O1B C2B C1B 2_557 -56.6(11)
C2BA O1BA C1BA C2BA 2_557 -58(10)
C1BA O1BA C2BA C1BA 2_557 68(11)

_cod_database_fobs_code 2242301
